data_4507463
loop_
_publ_author_name
'Sarcevica, Inese'
'Orola, Liana'
'Veidis, Mikelis V.'
'Podjava, Anton'
'Belyakov, Sergey'

_publ_section_title
;
 Crystal and Molecular Structure and Stability of Isoniazid Cocrystals
 with Selected Carboxylic Acids
;
_journal_issue 3
_journal_name_full 'Crystal Growth &amp; Design'
_journal_page_first 1082
_journal_paper_doi 10.1021/cg301356h
_journal_volume 13
_journal_year 2013
_chemical_formula_moiety 'C10 H18 O4, 2(C6 H7 N3 O)'
_chemical_formula_sum 'C22 H32 N6 O6'
_chemical_formula_weight 476.54
_chemical_name_common 'isoniazid - sebacic acid cocrystal'
_chemical_name_systematic
; 
 ? 
;
_space_group_IT_number 2
_symmetry_cell_setting triclinic
_symmetry_space_group_name_Hall '-P 1'
_symmetry_space_group_name_H-M 'P -1'
_atom_sites_solution_hydrogens geom
_atom_sites_solution_primary direct
_atom_sites_solution_secondary difmap
_audit_creation_method SHELXL-97
_cell_angle_alpha 104.455(4)
_cell_angle_beta 92.400(3)
_cell_angle_gamma 95.106(4)
_cell_formula_units_Z 1
_cell_length_a 6.8942(6)
_cell_length_b 7.1004(6)
_cell_length_c 12.4475(12)
_cell_measurement_reflns_used 11180
_cell_measurement_temperature 173(2)
_cell_measurement_theta_max 27.5
_cell_measurement_theta_min 0.9
_cell_volume 586.40(9)
_computing_structure_refinement 'SHELXL-97 (Sheldrick, 1997)'
_computing_structure_solution 'SHELXS-97 (Sheldrick, 1990)'
_diffrn_ambient_temperature 173(2)
_diffrn_measured_fraction_theta_full 0.984
_diffrn_measured_fraction_theta_max 0.984
_diffrn_measurement_device_type 'Bruker-Nonius KappaCCD'
_diffrn_measurement_method '\f and \w scan'
_diffrn_radiation_monochromator graphite
_diffrn_radiation_source 'fine-focus sealed tube'
_diffrn_radiation_type MoK\a
_diffrn_radiation_wavelength 0.71069
_diffrn_reflns_av_R_equivalents 0.0358
_diffrn_reflns_av_sigmaI/netI 0.0804
_diffrn_reflns_limit_h_max 8
_diffrn_reflns_limit_h_min -7
_diffrn_reflns_limit_k_max 9
_diffrn_reflns_limit_k_min -9
_diffrn_reflns_limit_l_max 16
_diffrn_reflns_limit_l_min -16
_diffrn_reflns_number 4068
_diffrn_reflns_theta_full 27.56
_diffrn_reflns_theta_max 27.56
_diffrn_reflns_theta_min 1.69
_exptl_absorpt_coefficient_mu 0.100
_exptl_absorpt_correction_type none
_exptl_crystal_colour colourless
_exptl_crystal_density_diffrn 1.349
_exptl_crystal_density_method 'not measured'
_exptl_crystal_description needle
_exptl_crystal_F_000 254.0
_exptl_crystal_size_max 0.3
_exptl_crystal_size_mid 0.1
_exptl_crystal_size_min 0.1
_refine_diff_density_max 0.224
_refine_diff_density_min -0.234
_refine_diff_density_rms 0.048
_refine_ls_extinction_method none
_refine_ls_goodness_of_fit_ref 1.040
_refine_ls_hydrogen_treatment mixed
_refine_ls_matrix_type full
_refine_ls_number_parameters 158
_refine_ls_number_reflns 2669
_refine_ls_number_restraints 0
_refine_ls_restrained_S_all 1.040
_refine_ls_R_factor_all 0.1163
_refine_ls_R_factor_gt 0.0617
_refine_ls_shift/su_max 0.000
_refine_ls_shift/su_mean 0.000
_refine_ls_structure_factor_coef Fsqd
_refine_ls_weighting_details 'calc w=1/[\s^2^(Fo^2^)+(0.0573P)^2^+0.1669P] where P=(Fo^2^+2Fc^2^)/3'
_refine_ls_weighting_scheme calc
_refine_ls_wR_factor_gt 0.1347
_refine_ls_wR_factor_ref 0.1600
_reflns_number_gt 1613
_reflns_number_total 2710
_reflns_threshold_expression >2sigma(I)
_cod_data_source_file cg301356h_si_002.cif
_cod_data_source_block isoniazid-sebacic-cocrystal
_cod_depositor_comments
;
The following automatic conversions were performed:

'_symmetry_cell_setting' value 'Triclinic' changed to 'triclinic'
according to /home/saulius/struct/CIF-dictionaries/cif_core.dic
dictionary named 'cif_core.dic' version 2.4.2 from 2011-04-26.

Automatic conversion script
Id: cif_fix_values 1891 2012-01-12 08:04:46Z andrius 
;
_cod_database_code 4507463

loop_
_symmetry_equiv_pos_as_xyz
'x, y, z'
'-x, -y, -z'

loop_
_atom_site_label
_atom_site_type_symbol
_atom_site_fract_x
_atom_site_fract_y
_atom_site_fract_z
_atom_site_U_iso_or_equiv
_atom_site_adp_type
_atom_site_occupancy
_atom_site_symmetry_multiplicity
_atom_site_calc_flag
_atom_site_refinement_flags
O8 O 0.2384(3) 0.0578(2) 0.56819(16) 0.0529(5) Uani 1 1 d .
O12 O -0.4164(2) 0.9484(2) 0.78727(15) 0.0481(5) Uani 1 1 d .
O11 O -0.5466(2) 0.6783(2) 0.82743(15) 0.0461(5) Uani 1 1 d .
H11 H -0.432(5) 0.614(4) 0.794(3) 0.078(9) Uiso 1 1 d .
N1 N -0.2467(3) 0.5134(3) 0.73248(15) 0.0356(5) Uani 1 1 d .
C4 C 0.0670(3) 0.3381(3) 0.63115(17) 0.0320(5) Uani 1 1 d .
C3 C 0.0517(3) 0.5357(3) 0.64311(18) 0.0339(5) Uani 1 1 d .
H3 H 0.1462 0.6127 0.6176 0.041 Uiso 1 1 calc R
C16 C -0.8892(3) 1.2504(3) 0.95829(19) 0.0348(5) Uani 1 1 d .
H161 H -1.0054 1.1767 0.9165 0.042 Uiso 1 1 calc R
H162 H -0.8848 1.2238 1.0311 0.042 Uiso 1 1 calc R
N9 N 0.3556(3) 0.3359(3) 0.52852(16) 0.0407(5) Uani 1 1 d .
H9 H 0.3592 0.4690 0.5346 0.049 Uiso 1 1 d R
C15 C -0.7105(3) 1.1766(3) 0.89911(19) 0.0347(5) Uani 1 1 d .
H151 H -0.7146 1.1987 0.8253 0.042 Uiso 1 1 calc R
H152 H -0.5929 1.2488 0.9401 0.042 Uiso 1 1 calc R
C7 C 0.2288(3) 0.2306(3) 0.57337(18) 0.0352(5) Uani 1 1 d .
C14 C -0.7053(3) 0.9597(3) 0.89025(19) 0.0354(5) Uani 1 1 d .
H141 H -0.6991 0.9411 0.9649 0.043 Uiso 1 1 calc R
H142 H -0.8273 0.8913 0.8529 0.043 Uiso 1 1 calc R
C2 C -0.1077(3) 0.6155(3) 0.69385(19) 0.0357(5) Uani 1 1 d .
H2 H -0.1180 0.7478 0.7013 0.043 Uiso 1 1 calc R
C13 C -0.5404(3) 0.8653(3) 0.82997(18) 0.0339(5) Uani 1 1 d .
C17 C -0.9070(3) 1.4670(3) 0.97292(19) 0.0360(6) Uani 1 1 d .
H171 H -0.9052 1.4956 0.9007 0.043 Uiso 1 1 calc R
H172 H -0.7947 1.5417 1.0184 0.043 Uiso 1 1 calc R
C5 C -0.0764(3) 0.2315(3) 0.67158(19) 0.0372(6) Uani 1 1 d .
H5 H -0.0700 0.0989 0.6651 0.045 Uiso 1 1 calc R
N10 N 0.5133(3) 0.2583(3) 0.46835(17) 0.0424(5) Uani 1 1 d .
H101 H 0.5842 0.1953 0.5011 0.051 Uiso 1 1 d R
H102 H 0.4686 0.1582 0.4020 0.051 Uiso 1 1 d R
C6 C -0.2304(3) 0.3240(3) 0.72210(19) 0.0374(6) Uani 1 1 d .
H6 H -0.3258 0.2512 0.7497 0.045 Uiso 1 1 calc R

loop_
_atom_site_aniso_label
_atom_site_aniso_U_11
_atom_site_aniso_U_22
_atom_site_aniso_U_33
_atom_site_aniso_U_23
_atom_site_aniso_U_13
_atom_site_aniso_U_12
O8 0.0537(11) 0.0364(9) 0.0750(13) 0.0155(9) 0.0297(9) 0.0235(8)
O12 0.0487(10) 0.0357(9) 0.0645(12) 0.0135(8) 0.0316(9) 0.0136(8)
O11 0.0409(9) 0.0321(9) 0.0690(12) 0.0117(8) 0.0287(9) 0.0152(7)
N1 0.0358(10) 0.0310(10) 0.0408(12) 0.0063(8) 0.0110(9) 0.0122(8)
C4 0.0321(11) 0.0344(12) 0.0290(12) 0.0024(9) 0.0065(9) 0.0147(9)
C3 0.0322(12) 0.0339(12) 0.0372(13) 0.0088(10) 0.0112(10) 0.0094(9)
C16 0.0340(12) 0.0313(12) 0.0406(13) 0.0067(10) 0.0146(10) 0.0124(9)
N9 0.0404(11) 0.0380(11) 0.0484(12) 0.0109(9) 0.0225(9) 0.0208(9)
C15 0.0337(12) 0.0338(12) 0.0380(13) 0.0068(10) 0.0137(10) 0.0126(10)
C7 0.0359(12) 0.0363(12) 0.0347(13) 0.0063(10) 0.0067(10) 0.0162(10)
C14 0.0327(12) 0.0332(12) 0.0397(13) 0.0037(10) 0.0135(10) 0.0102(10)
C2 0.0384(12) 0.0288(11) 0.0406(13) 0.0058(10) 0.0104(10) 0.0129(10)
C13 0.0336(12) 0.0303(11) 0.0372(13) 0.0043(10) 0.0090(10) 0.0099(9)
C17 0.0347(12) 0.0330(12) 0.0410(14) 0.0062(10) 0.0155(11) 0.0113(10)
C5 0.0419(13) 0.0279(11) 0.0436(14) 0.0084(10) 0.0106(11) 0.0115(10)
N10 0.0392(11) 0.0421(11) 0.0489(12) 0.0079(9) 0.0199(9) 0.0239(9)
C6 0.0369(12) 0.0351(12) 0.0408(14) 0.0073(10) 0.0121(10) 0.0096(10)

loop_
_atom_type_symbol
_atom_type_description
_atom_type_scat_dispersion_real
_atom_type_scat_dispersion_imag
_atom_type_scat_source
C C 0.0033 0.0016 'International Tables Vol C Tables 4.2.6.8 and 6.1.1.4'
H H 0.0000 0.0000 'International Tables Vol C Tables 4.2.6.8 and 6.1.1.4'
N N 0.0061 0.0033 'International Tables Vol C Tables 4.2.6.8 and 6.1.1.4'
O O 0.0106 0.0060 'International Tables Vol C Tables 4.2.6.8 and 6.1.1.4'

loop_
_geom_angle_atom_site_label_1
_geom_angle_atom_site_label_2
_geom_angle_atom_site_label_3
_geom_angle
_geom_angle_site_symmetry_1
_geom_angle_site_symmetry_3
C13 O11 H11 114.0(17) . .
C2 N1 C6 117.89(18) . .
C5 C4 C3 118.24(19) . .
C5 C4 C7 117.79(19) . .
C3 C4 C7 123.9(2) . .
C2 C3 C4 118.5(2) . .
C2 C3 H3 120.8 . .
C4 C3 H3 120.8 . .
C17 C16 C15 114.76(18) . .
C17 C16 H161 108.6 . .
C15 C16 H161 108.6 . .
C17 C16 H162 108.6 . .
C15 C16 H162 108.6 . .
H161 C16 H162 107.6 . .
C7 N9 N10 123.53(18) . .
C7 N9 H9 126.1 . .
N10 N9 H9 110.3 . .
C14 C15 C16 110.45(18) . .
C14 C15 H151 109.6 . .
C16 C15 H151 109.6 . .
C14 C15 H152 109.6 . .
C16 C15 H152 109.6 . .
H151 C15 H152 108.1 . .
O8 C7 N9 123.2(2) . .
O8 C7 C4 121.1(2) . .
N9 C7 C4 115.69(19) . .
C13 C14 C15 116.31(18) . .
C13 C14 H141 108.2 . .
C15 C14 H141 108.2 . .
C13 C14 H142 108.2 . .
C15 C14 H142 108.2 . .
H141 C14 H142 107.4 . .
N1 C2 C3 123.6(2) . .
N1 C2 H2 118.2 . .
C3 C2 H2 118.2 . .
O12 C13 O11 123.12(19) . .
O12 C13 C14 124.8(2) . .
O11 C13 C14 112.03(18) . .
C16 C17 C17 113.2(2) . 2_387
C16 C17 H171 108.9 . .
C17 C17 H171 108.9 2_387 .
C16 C17 H172 108.9 . .
C17 C17 H172 108.9 2_387 .
H171 C17 H172 107.8 . .
C4 C5 C6 119.4(2) . .
C4 C5 H5 120.3 . .
C6 C5 H5 120.3 . .
N9 N10 H101 115.0 . .
N9 N10 H102 111.9 . .
H101 N10 H102 100.5 . .
N1 C6 C5 122.4(2) . .
N1 C6 H6 118.8 . .
C5 C6 H6 118.8 . .

loop_
_geom_bond_atom_site_label_1
_geom_bond_atom_site_label_2
_geom_bond_distance
_geom_bond_site_symmetry_2
O8 C7 1.221(3) .
O12 C13 1.211(3) .
O11 C13 1.317(3) .
O11 H11 1.00(3) .
N1 C2 1.328(3) .
N1 C6 1.334(3) .
C4 C5 1.379(3) .
C4 C3 1.387(3) .
C4 C7 1.513(3) .
C3 C2 1.385(3) .
C3 H3 0.9300 .
C16 C17 1.520(3) .
C16 C15 1.527(3) .
C16 H161 0.9700 .
C16 H162 0.9700 .
N9 C7 1.330(3) .
N9 N10 1.419(2) .
N9 H9 0.9268 .
C15 C14 1.520(3) .
C15 H151 0.9700 .
C15 H152 0.9700 .
C14 C13 1.504(3) .
C14 H141 0.9700 .
C14 H142 0.9700 .
C2 H2 0.9300 .
C17 C17 1.529(4) 2_387
C17 H171 0.9700 .
C17 H172 0.9700 .
C5 C6 1.388(3) .
C5 H5 0.9300 .
N10 H101 0.8478 .
N10 H102 0.9636 .
C6 H6 0.9300 .

loop_
_geom_torsion_atom_site_label_1
_geom_torsion_atom_site_label_2
_geom_torsion_atom_site_label_3
_geom_torsion_atom_site_label_4
_geom_torsion
_geom_torsion_site_symmetry_4
C5 C4 C3 C2 -0.7(3) .
C7 C4 C3 C2 177.5(2) .
C17 C16 C15 C14 179.2(2) .
N10 N9 C7 O8 1.1(4) .
N10 N9 C7 C4 -178.10(19) .
C5 C4 C7 O8 -4.1(3) .
C3 C4 C7 O8 177.8(2) .
C5 C4 C7 N9 175.2(2) .
C3 C4 C7 N9 -3.0(3) .
C16 C15 C14 C13 177.90(19) .
C6 N1 C2 C3 0.4(3) .
C4 C3 C2 N1 0.4(4) .
C15 C14 C13 O12 -1.4(4) .
C15 C14 C13 O11 179.3(2) .
C15 C16 C17 C17 177.0(2) 2_387
C3 C4 C5 C6 0.2(3) .
C7 C4 C5 C6 -178.1(2) .
C2 N1 C6 C5 -0.9(3) .
C4 C5 C6 N1 0.6(4) .
